data_7701736
loop_
_publ_author_name
'Fan, Xi'
'Fu, Hao'
'Zhang, Lei'
'Zhang, Jian'

_publ_section_title
;
 Pyrazole-thermal synthesis: a new approach towards N-rich titanium-oxo
 clusters with photochromic behaviors.
;
_journal_issue 23
_journal_name_full 'Dalton transactions (Cambridge, England : 2003)'
_journal_page_first 8049
_journal_page_last 8052
_journal_paper_doi 10.1039/c9dt01628g
_journal_volume 48
_journal_year 2019
_chemical_formula_moiety 'C60 H96 N24 O20 Ti10'
_chemical_formula_sum 'C60 H96 N24 O20 Ti10'
_chemical_formula_weight 1952.60
_space_group_crystal_system triclinic
_space_group_IT_number 2
_space_group_name_Hall '-P 1'
_space_group_name_H-M_alt 'P -1'
_atom_sites_solution_hydrogens geom
_atom_sites_solution_primary dual
_audit_creation_date 2018-06-04
_audit_creation_method
;
Olex2 1.2-beta
(compiled 2018.05.29 svn.r3508 for OlexSys, GUI svn.r5506)
;
_audit_update_record
;
2019-05-06 deposited with the CCDC.	2019-05-09 downloaded from the CCDC.
;
_cell_angle_alpha 93.789(2)
_cell_angle_beta 99.033(2)
_cell_angle_gamma 104.107(2)
_cell_formula_units_Z 2
_cell_length_a 13.7282(4)
_cell_length_b 14.6322(3)
_cell_length_c 23.1079(6)
_cell_measurement_reflns_used 14108
_cell_measurement_temperature 295.56(10)
_cell_measurement_theta_max 70.4040
_cell_measurement_theta_min 4.5390
_cell_volume 4419.5(2)
_computing_cell_refinement 'CrysAlisPro 1.171.39.46 (Rigaku OD, 2018)'
_computing_data_collection 'CrysAlisPro 1.171.39.46 (Rigaku OD, 2018)'
_computing_data_reduction 'CrysAlisPro 1.171.39.46 (Rigaku OD, 2018)'
_computing_molecular_graphics 'Olex2 (Dolomanov et al., 2009)'
_computing_publication_material 'Olex2 (Dolomanov et al., 2009)'
_computing_structure_refinement 'ShelXL (Sheldrick, 2015)'
_computing_structure_solution 'ShelXT (Sheldrick, 2015)'
_diffrn_ambient_environment air
_diffrn_ambient_temperature 295.56(10)
_diffrn_detector 'CCD plate'
_diffrn_detector_area_resol_mean 16.2083
_diffrn_detector_type Eos
_diffrn_measured_fraction_theta_full 0.999
_diffrn_measured_fraction_theta_max 0.979
_diffrn_measurement_details
;
List of Runs (angles in degrees, time in seconds):

  # Type    Start    End  Width  t~exp~   \w     \q     \k     \f   Frames
#--------------------------------------------------------------------------
  1  \w    -20.00  30.00   1.00    1.00    --    0.00  57.00  30.00   50
  2  \w     44.00  69.00   1.00    1.00    --    0.00  57.00  30.00   25
  3  \w    -23.00   7.00   1.00    1.00    --    0.00 112.00  63.00   30
  4  \w    -13.00  20.00   1.00    1.00    --    0.00 -57.00-120.00   33
  5  \w    -67.00 -15.00   1.00    1.00    --    0.00 -57.00-120.00   52
  6  \w     10.00 127.00   1.00    1.16    --   54.00  19.00 -90.00  117
  7  \w      3.00  29.00   1.00    1.16    --   54.00 -57.00 150.00   26
  8  \w     38.00  65.00   1.00    1.16    --   54.00-125.00-180.00   27
  9  \w    -14.00  74.00   1.00    1.16    --   54.00 -57.00 -90.00   88
 10  \w    -15.00  69.00   1.00    1.16    --   54.00 -57.00   0.00   84
 11  \w     84.00 109.00   1.00    1.16    --   54.00-125.00-180.00   25
 12  \w     36.00 103.00   1.00    1.16    --   54.00-125.00 -90.00   67
 13  \w     25.00 120.00   1.00    1.16    --   54.00  77.00 120.00   95
 14  \w    112.00 137.00   1.00    1.16    --  108.00 111.00-150.00   25
 15  \w     60.00 107.00   1.00    1.16    --  108.00-111.00 120.00   47
 16  \w     50.00 126.00   1.00    1.16    --  108.00 -50.00  30.00   76
 17  \w    110.00 146.00   1.00    1.16    --  108.00 112.00  63.00   36
 18  \w     90.00 152.00   1.00    1.16    --  108.00  63.00  60.00   62
 19  \w     52.00 137.00   1.00    1.16    --  108.00 -77.00 120.00   85
 20  \w     87.00 113.00   1.00    1.16    --  108.00-111.00-150.00   26
 21  \w     77.00 109.00   1.00    1.16    --  108.00-111.00  60.00   32
 22  \w     37.00 109.00   1.00    1.16    --  108.00-111.00 -60.00   72
 23  \w     36.00 134.00   1.00    1.16    --  108.00 -38.00 120.00   98
 24  \w    102.00 127.00   1.00    1.16    --  108.00 111.00  90.00   25
 25  \w    100.00 126.00   1.00    1.16    --  108.00 111.00   0.00   26
 26  \w     40.00 134.00   1.00    1.16    --  108.00 -38.00 -90.00   94
 27  \w     42.00 178.00   1.00    1.16    --  108.00  12.00-180.00  136
 28  \w     41.00 134.00   1.00    1.16    --  108.00 -77.00 -60.00   93
;
_diffrn_measurement_device 'four-circle diffractometer'
_diffrn_measurement_device_type 'SuperNova, Dual, Cu at home/near, Eos'
_diffrn_measurement_method '\w scans'
_diffrn_orient_matrix_type 'CrysAlisPro convention (1999,Acta A55,543-557)'
_diffrn_orient_matrix_UB_11 -0.0569024000
_diffrn_orient_matrix_UB_12 -0.0323539000
_diffrn_orient_matrix_UB_13 -0.0637940000
_diffrn_orient_matrix_UB_21 0.1007938000
_diffrn_orient_matrix_UB_22 -0.0069088000
_diffrn_orient_matrix_UB_23 -0.0190855000
_diffrn_orient_matrix_UB_31 -0.0208225000
_diffrn_orient_matrix_UB_32 -0.1040776000
_diffrn_orient_matrix_UB_33 0.0133345000
_diffrn_radiation_monochromator mirror
_diffrn_radiation_probe x-ray
_diffrn_radiation_type CuK\a
_diffrn_radiation_wavelength 1.54184
_diffrn_reflns_av_R_equivalents 0.0471
_diffrn_reflns_av_unetI/netI 0.0568
_diffrn_reflns_Laue_measured_fraction_full 0.999
_diffrn_reflns_Laue_measured_fraction_max 0.979
_diffrn_reflns_limit_h_max 15
_diffrn_reflns_limit_h_min -16
_diffrn_reflns_limit_k_max 15
_diffrn_reflns_limit_k_min -17
_diffrn_reflns_limit_l_max 27
_diffrn_reflns_limit_l_min -27
_diffrn_reflns_number 31097
_diffrn_reflns_point_group_measured_fraction_full 0.999
_diffrn_reflns_point_group_measured_fraction_max 0.979
_diffrn_reflns_theta_full 67.684
_diffrn_reflns_theta_max 70.506
_diffrn_reflns_theta_min 3.582
_diffrn_source 'micro-focus sealed X-ray tube'
_diffrn_source_type 'SuperNova (Cu) X-ray Source'
_exptl_absorpt_coefficient_mu 7.905
_exptl_absorpt_correction_T_max 1.00000
_exptl_absorpt_correction_T_min 0.14364
_exptl_absorpt_correction_type multi-scan
_exptl_absorpt_process_details
;
CrysAlisPro 1.171.39.46 (Rigaku Oxford Diffraction, 2018)
Empirical absorption correction using spherical harmonics,
 implemented in SCALE3 ABSPACK scaling algorithm.
;
_exptl_crystal_colour 'clear colourless'
_exptl_crystal_colour_lustre clear
_exptl_crystal_colour_primary colourless
_exptl_crystal_density_diffrn 1.467
_exptl_crystal_description prism
_exptl_crystal_F_000 2008
_exptl_crystal_size_max 0.28
_exptl_crystal_size_mid 0.23
_exptl_crystal_size_min 0.23
_refine_diff_density_max 0.455
_refine_diff_density_min -1.042
_refine_diff_density_rms 0.096
_refine_ls_extinction_method none
_refine_ls_goodness_of_fit_ref 1.037
_refine_ls_hydrogen_treatment constr
_refine_ls_matrix_type full
_refine_ls_number_parameters 1064
_refine_ls_number_reflns 16568
_refine_ls_number_restraints 3
_refine_ls_restrained_S_all 1.037
_refine_ls_R_factor_all 0.0628
_refine_ls_R_factor_gt 0.0532
_refine_ls_shift/su_max 0.019
_refine_ls_shift/su_mean 0.000
_refine_ls_structure_factor_coef Fsqd
_refine_ls_weighting_details
;
 w=1/[\s^2^(Fo^2^)+(0.0913P)^2^+0.5875P]
 where P=(Fo^2^+2Fc^2^)/3
;
_refine_ls_weighting_scheme calc
_refine_ls_wR_factor_gt 0.1406
_refine_ls_wR_factor_ref 0.1537
_reflns_Friedel_coverage 0.000
_reflns_number_gt 13921
_reflns_number_total 16568
_reflns_threshold_expression 'I > 2\s(I)'
_cod_data_source_file c9dt01628g2.cif
_cod_data_source_block PTC-197
_cod_database_code 7701736
_shelxl_version_number 2013-2
_chemical_oxdiff_formula CONTi
_chemical_oxdiff_usercomment fx15-21-20
_shelx_space_group_comment
;
The symmetry employed for this shelxl refinement is uniquely defined
by the following loop, which should always be used as a source of
symmetry information in preference to the above space-group names.
They are only intended as comments.
;
_reflns_odcompleteness_completeness 99.94
_reflns_odcompleteness_iscentric 1
_reflns_odcompleteness_theta 66.97
_olex2_refinement_description
;
1. Fixed Uiso
 At 1.2 times of:
  All C(H) groups, All C(H,H) groups, All N(H) groups
 At 1.5 times of:
  All C(H,H,H) groups
2. Rigid bond restraints
 C1, C3A
 with sigma for 1-2 distances of 0.01 and sigma for 1-3 distances of 0.01
 C1, C3
 with sigma for 1-2 distances of 0.01 and sigma for 1-3 distances of 0.01
 C1, C9
 with sigma for 1-2 distances of 0.01 and sigma for 1-3 distances of 0.01
3. Others
 Sof(H1B)=Sof(C3A)=Sof(H3AB)=Sof(H3AC)=Sof(H3AD)=Sof(C9A)=Sof(H9AA)=Sof(H9AB)=
 Sof(H9AC)=1-FVAR(1)
 Sof(H1A)=Sof(C3)=Sof(H3A)=Sof(H3B)=Sof(H3C)=Sof(C9)=Sof(H9A)=Sof(H9B)=
 Sof(H9C)=FVAR(1)
4.a Ternary CH refined with riding coordinates:
 C01W(H01W), C01Z(H01Z), C021(H021), C02E(H02E), C02P(H02T), C02R(H02X),
 C030(H030), C1(H1A), C1(H1B)
4.b Aromatic/amide H refined with riding coordinates:
 N01E(H01E), N01F(H01F), N01G(H01G), N01I(H01I), C01J(H01J), C01K(H01K),
 C01L(H01L), C01M(H01M), C01N(H01N), C01O(H01O), C01P(H01P), C01Q(H01Q),
 C01R(H01R), C01S(H01S), C01T(H01T), C01U(H01U), C01V(H01V), C01X(H01X),
 C01Y(H01Y), C020(H020), C022(H022), C023(H023), C024(H024), C025(H025),
 C026(H026), C027(H027), C028(H028), C029(H029), C02A(H02A), C02B(H02B),
 C02C(H02C), C02D(H02D), C02F(H02F), C02G(H02G), C02H(H02H), C02I(H02I),
 C02J(H02J), C02K(H02K), C02L(H02L), C02M(H02M)
4.c Idealised Me refined as rotating group:
 C02N(H02N,H02O,H02P), C02O(H02Q,H02R,H02S), C02Q(H02U,H02V,H02W), C02S(H02Y,H,
 HA), C02T(H02Z,HB,HC), C02U(H02,HD,HE), C02V(H0AA,HF,HG), C02W(H1AA,HH,HI),
 C02X(H2AA,HJ,HK), C02Y(H3AA,HL,HM), C02Z(H4AA,HN,HO), C031(H03A,H03B,H03C),
 C033(H03D,H03E,H03F), C034(H03G,H03H,H03I), C3(H3A,H3B,H3C), C9(H9A,H9B,H9C),
 C3A(H3AB,H3AC,H3AD), C9A(H9AA,H9AB,H9AC)
;
_olex2_submission_special_instructions 'No special instructions were received'
_oxdiff_exptl_absorpt_empirical_details
;
Empirical correction (ABSPACK) includes:
- Absorption correction using spherical harmonics
- Frame scaling
;
_oxdiff_exptl_absorpt_empirical_full_max 3.475
_oxdiff_exptl_absorpt_empirical_full_min 0.638

loop_
_space_group_symop_operation_xyz
'x, y, z'
'-x, -y, -z'

loop_
_atom_site_label
_atom_site_type_symbol
_atom_site_fract_x
_atom_site_fract_y
_atom_site_fract_z
_atom_site_U_iso_or_equiv
_atom_site_adp_type
_atom_site_occupancy
_atom_site_site_symmetry_order
_atom_site_calc_flag
_atom_site_refinement_flags_posn
_atom_site_refinement_flags_adp
_atom_site_refinement_flags_occupancy
_atom_site_disorder_assembly
_atom_site_disorder_group
Ti01 Ti 0.54954(4) 0.66320(4) 0.79979(2) 0.02920(13) Uani 1 1 d . . . . .
Ti02 Ti 0.38499(4) 0.64854(4) 0.66228(2) 0.02847(13) Uani 1 1 d . . . . .
Ti03 Ti 0.49929(4) 0.84384(4) 0.70589(2) 0.03144(13) Uani 1 1 d . . . . .
Ti04 Ti 0.28556(4) 0.53672(4) 0.74664(2) 0.02986(13) Uani 1 1 d . . . . .
Ti05 Ti 0.39987(4) 0.76084(4) 0.83180(2) 0.02933(13) Uani 1 1 d . . . . .
Ti06 Ti 0.49564(4) 0.46576(4) 0.70148(3) 0.03267(14) Uani 1 1 d . . . . .
Ti07 Ti 0.23686(4) 0.77260(4) 0.73711(2) 0.03122(13) Uani 1 1 d . . . . .
Ti08 Ti 0.64165(5) 0.91235(4) 0.84357(3) 0.03615(14) Uani 1 1 d . . . . .
Ti09 Ti 0.27374(5) 0.81419(4) 0.59758(3) 0.03560(14) Uani 1 1 d . . . . .
Ti0A Ti 0.16250(5) 0.62137(4) 0.84639(3) 0.03563(14) Uani 1 1 d . . . . .
O00B O 0.50082(16) 0.71660(14) 0.71878(9) 0.0291(4) Uani 1 1 d . . . . .
O00C O 0.54571(16) 0.78551(14) 0.84124(9) 0.0314(4) Uani 1 1 d . . . . .
O00D O 0.27690(16) 0.64395(14) 0.70582(9) 0.0296(4) Uani 1 1 d . . . . .
O00E O 0.25198(16) 0.72963(14) 0.81637(9) 0.0309(4) Uani 1 1 d . . . . .
O00F O 0.39203(16) 0.77399(14) 0.63963(9) 0.0318(4) Uani 1 1 d . . . . .
O00G O 0.38042(16) 0.52757(14) 0.69219(9) 0.0291(4) Uani 1 1 d . . . . .
O00H O 0.40746(16) 0.63769(14) 0.80396(9) 0.0286(4) Uani 1 1 d . . . . .
O00I O 0.38123(16) 0.81703(14) 0.76044(9) 0.0295(4) Uani 1 1 d . . . . .
O00J O 0.56845(17) 0.55844(15) 0.75648(10) 0.0358(5) Uani 1 1 d . . . . .
O00K O 0.20870(17) 0.79456(16) 0.65838(10) 0.0373(5) Uani 1 1 d . . . . .
O00L O 0.20966(18) 0.53799(16) 0.80755(10) 0.0368(5) Uani 1 1 d . . . . .
O00M O 0.58682(18) 0.92207(15) 0.76967(10) 0.0389(5) Uani 1 1 d . . . . .
O00N O 0.59721(19) 0.62698(16) 0.87104(10) 0.0411(5) Uani 1 1 d . . . . .
O00O O 0.18410(18) 0.44288(17) 0.69905(11) 0.0434(6) Uani 1 1 d . . . . .
O00P O 0.1960(2) 0.87555(17) 0.76570(11) 0.0431(6) Uani 1 1 d . . . . .
O00Q O 0.59297(19) 0.86856(18) 0.65584(11) 0.0437(6) Uani 1 1 d . . . . .
O00R O 0.5807(2) 0.39044(18) 0.69639(13) 0.0488(6) Uani 1 1 d . . . . .
O00S O 0.0772(2) 0.54299(19) 0.88456(12) 0.0512(6) Uani 1 1 d . . . . .
N00T N 0.4366(2) 0.96115(19) 0.68273(13) 0.0386(6) Uani 1 1 d . . . . .
O00U O 0.7379(2) 1.02232(18) 0.86238(13) 0.0550(7) Uani 1 1 d . . . . .
N00V N 0.4140(2) 0.38996(19) 0.76203(13) 0.0391(6) Uani 1 1 d . . . . .
O00W O 0.1829(2) 0.8530(2) 0.54609(12) 0.0538(7) Uani 1 1 d . . . . .
N00X N 0.3517(2) 0.43215(19) 0.78821(13) 0.0395(6) Uani 1 1 d . . . . .
N00Y N 0.6988(2) 0.74214(19) 0.79117(13) 0.0379(6) Uani 1 1 d . . . . .
N00Z N 0.0874(2) 0.6769(2) 0.72663(13) 0.0389(6) Uani 1 1 d . . . . .
N010 N 0.2780(2) 0.6085(2) 0.58036(12) 0.0399(6) Uani 1 1 d . . . . .
N011 N 0.4839(2) 0.6021(2) 0.60955(13) 0.0388(6) Uani 1 1 d . . . . .
N012 N 0.3733(2) 0.7167(2) 0.91621(12) 0.0395(6) Uani 1 1 d . . . . .
N013 N 0.3798(2) 0.35521(19) 0.63312(13) 0.0390(6) Uani 1 1 d . . . . .
N014 N 0.2301(2) 0.6725(2) 0.55749(13) 0.0439(7) Uani 1 1 d . . . . .
N015 N 0.7394(2) 0.83223(19) 0.81730(13) 0.0396(6) Uani 1 1 d . . . . .
N016 N 0.3608(2) 0.95194(19) 0.63574(12) 0.0382(6) Uani 1 1 d . . . . .
N017 N 0.5332(2) 0.5365(2) 0.62844(13) 0.0397(6) Uani 1 1 d . . . . .
N018 N 0.7037(3) 0.8762(2) 0.93584(14) 0.0466(7) Uani 1 1 d . . . . .
N019 N 0.0540(2) 0.6296(2) 0.77177(13) 0.0410(6) Uani 1 1 d . . . . .
N01A N 0.4387(2) 0.8985(2) 0.88187(13) 0.0411(7) Uani 1 1 d . . . . .
N01B N 0.3785(3) 0.8430(2) 0.52963(13) 0.0477(7) Uani 1 1 d . . . . .
N01C N 0.2802(2) 0.6612(2) 0.92147(13) 0.0434(7) Uani 1 1 d . . . . .
N01D N 0.5321(2) 0.9585(2) 0.88431(14) 0.0448(7) Uani 1 1 d . . . . .
N01E N 0.4807(3) 0.8656(2) 0.54205(14) 0.0491(8) Uani 1 1 d . . . . .
H01E H 0.5154 0.8669 0.5766 0.059 Uiso 1 1 calc R . . . .
N01F N 0.2785(2) 0.3385(2) 0.62969(15) 0.0500(8) Uani 1 1 d . . . . .
H01F H 0.2498 0.3659 0.6537 0.060 Uiso 1 1 calc R . . . .
N01G N 0.6916(3) 0.7875(2) 0.95004(15) 0.0560(9) Uani 1 1 d . . . . .
H01G H 0.6580 0.7379 0.9266 0.067 Uiso 1 1 calc R . . . .
N01H N 0.1012(3) 0.7380(2) 0.88665(14) 0.0491(8) Uani 1 1 d . . . . .
N01I N 0.1154(2) 0.8253(2) 0.86971(15) 0.0477(7) Uani 1 1 d . . . . .
H01I H 0.1487 0.8443 0.8423 0.057 Uiso 1 1 calc R . . . .
C01J C 0.3438(3) 1.0378(3) 0.63016(17) 0.0462(8) Uani 1 1 d . . . . .
H01J H 0.2952 1.0509 0.6014 0.055 Uiso 1 1 calc R . . . .
C01K C 0.3912(3) 0.2982(3) 0.58902(17) 0.0473(9) Uani 1 1 d . . . . .
H01K H 0.4539 0.2941 0.5801 0.057 Uiso 1 1 calc R . . . .
C01L C 0.4662(3) 1.0522(2) 0.70529(18) 0.0493(9) Uani 1 1 d . . . . .
H01L H 0.5177 1.0773 0.7376 0.059 Uiso 1 1 calc R . . . .
C01M C 0.8378(3) 0.8554(3) 0.8118(2) 0.0557(10) Uani 1 1 d . . . . .
H01M H 0.8835 0.9139 0.8254 0.067 Uiso 1 1 calc R . . . .
C01N C 0.4273(4) 0.3169(3) 0.79144(19) 0.0548(10) Uani 1 1 d . . . . .
H01N H 0.4678 0.2772 0.7827 0.066 Uiso 1 1 calc R . . . .
C01O C 0.0094(3) 0.6585(3) 0.68128(18) 0.0500(9) Uani 1 1 d . . . . .
H01O H 0.0121 0.6822 0.6450 0.060 Uiso 1 1 calc R . . . .
C01P C -0.0438(3) 0.5835(3) 0.75296(19) 0.0531(10) Uani 1 1 d . . . . .
H01P H -0.0849 0.5458 0.7753 0.064 Uiso 1 1 calc R . . . .
C01Q C 0.3565(4) 0.8501(4) 0.47207(17) 0.0623(12) Uani 1 1 d . . . . .
H01Q H 0.2906 0.8384 0.4506 0.075 Uiso 1 1 calc R . . . .
C01R C 0.4294(3) 0.7394(3) 0.97045(16) 0.0518(9) Uani 1 1 d . . . . .
H01R H 0.4961 0.7771 0.9792 0.062 Uiso 1 1 calc R . . . .
C01S C 0.2974(4) 0.2456(3) 0.55797(19) 0.0578(11) Uani 1 1 d . . . . .
H01S H 0.2851 0.2003 0.5257 0.069 Uiso 1 1 calc R . . . .
C01T C 0.3271(4) 0.3829(3) 0.8328(2) 0.0582(11) Uani 1 1 d . . . . .
H01T H 0.2850 0.3967 0.8582 0.070 Uiso 1 1 calc R . . . .
C01U C 0.7720(3) 0.7112(3) 0.77118(19) 0.0511(9) Uani 1 1 d . . . . .
H01U H 0.7637 0.6513 0.7518 0.061 Uiso 1 1 calc R . . . .
C01V C 0.5222(4) 0.8858(3) 0.49463(19) 0.0606(11) Uani 1 1 d . . . . .
H01V H 0.5916 0.9027 0.4933 0.073 Uiso 1 1 calc R . . . .
C01W C 0.1843(4) 0.9605(3) 0.7430(2) 0.0545(10) Uani 1 1 d . . . . .
H01W H 0.2162 0.9671 0.7079 0.065 Uiso 1 1 calc R . . . .
C01X C -0.0752(3) 0.5996(3) 0.6961(2) 0.0581(11) Uani 1 1 d . . . . .
H01X H -0.1395 0.5759 0.6728 0.070 Uiso 1 1 calc R . . . .
C01Y C 0.2420(4) 0.5270(3) 0.54518(18) 0.0592(11) Uani 1 1 d . . . . .
H01Y H 0.2630 0.4719 0.5506 0.071 Uiso 1 1 calc R . . . .
C01Z C 0.6087(4) 0.5396(3) 0.89050(19) 0.0579(11) Uani 1 1 d . . . . .
H01Z H 0.5748 0.4884 0.8590 0.069 Uiso 1 1 calc R . . . .
C020 C 0.8617(3) 0.7816(3) 0.7836(2) 0.0632(12) Uani 1 1 d . . . . .
H020 H 0.9248 0.7791 0.7747 0.076 Uiso 1 1 calc R . . . .
C021 C 0.7013(3) 0.9024(4) 0.6666(2) 0.0619(12) Uani 1 1 d . . . . .
H021 H 0.7270 0.8997 0.7083 0.074 Uiso 1 1 calc R . . . .
C022 C 0.2818(4) 0.6512(3) 0.97891(17) 0.0569(11) Uani 1 1 d . . . . .
H022 H 0.2276 0.6167 0.9946 0.068 Uiso 1 1 calc R . . . .
C023 C 0.3751(4) 0.6995(3) 1.01117(17) 0.0629(12) Uani 1 1 d . . . . .
H023 H 0.3966 0.7039 1.0517 0.075 Uiso 1 1 calc R . . . .
C024 C 0.5187(4) 0.6333(3) 0.56228(19) 0.0605(12) Uani 1 1 d . . . . .
H024 H 0.4972 0.6785 0.5407 0.073 Uiso 1 1 calc R . . . .
C025 C 0.1648(4) 0.6291(3) 0.5087(2) 0.0686(14) Uani 1 1 d . . . . .
H025 H 0.1228 0.6575 0.4845 0.082 Uiso 1 1 calc R . . . .
C026 C 0.2276(3) 0.2744(3) 0.5847(2) 0.0601(11) Uani 1 1 d . . . . .
H026 H 0.1571 0.2533 0.5738 0.072 Uiso 1 1 calc R . . . .
C027 C 0.4086(4) 1.1031(3) 0.67320(18) 0.0544(10) Uani 1 1 d . . . . .
H027 H 0.4129 1.1675 0.6794 0.065 Uiso 1 1 calc R . . . .
C028 C 0.3834(3) 0.9442(3) 0.9097(2) 0.0617(12) Uani 1 1 d . . . . .
H028 H 0.3164 0.9190 0.9144 0.074 Uiso 1 1 calc R . . . .
C029 C 0.5337(4) 1.0406(3) 0.9136(2) 0.0706(14) Uani 1 1 d . . . . .
H029 H 0.5890 1.0938 0.9213 0.085 Uiso 1 1 calc R . . . .
C02A C 0.3724(4) 0.3093(3) 0.8362(2) 0.0681(13) Uani 1 1 d . . . . .
H02A H 0.3670 0.2642 0.8629 0.082 Uiso 1 1 calc R . . . .
C02B C 0.0717(4) 0.8791(3) 0.9004(2) 0.0626(12) Uani 1 1 d . . . . .
H02B H 0.0721 0.9420 0.8961 0.075 Uiso 1 1 calc R . . . .
C02C C 0.7378(4) 0.7853(4) 1.00470(19) 0.0726(14) Uani 1 1 d . . . . .
H02C H 0.7394 0.7313 1.0236 0.087 Uiso 1 1 calc R . . . .
C02D C 0.5983(4) 0.5294(3) 0.5923(2) 0.0591(11) Uani 1 1 d . . . . .
H02D H 0.6420 0.4896 0.5958 0.071 Uiso 1 1 calc R . . . .
C02E C 0.0794(3) 0.4015(4) 0.6980(2) 0.0774(17) Uani 1 1 d . . . . .
H02E H 0.0550 0.4405 0.7257 0.093 Uiso 1 1 calc R . . . .
C02F C 0.7601(4) 0.9299(3) 0.98354(19) 0.0646(12) Uani 1 1 d . . . . .
H02F H 0.7820 0.9957 0.9867 0.077 Uiso 1 1 calc R . . . .
C02G C 0.1687(4) 0.5371(4) 0.4995(2) 0.0814(17) Uani 1 1 d . . . . .
H02G H 0.1306 0.4914 0.4692 0.098 Uiso 1 1 calc R . . . .
C02H C 0.4447(4) 0.8773(4) 0.44835(19) 0.0702(13) Uani 1 1 d . . . . .
H02H H 0.4497 0.8874 0.4095 0.084 Uiso 1 1 calc R . . . .
C02I C 0.7823(5) 0.8759(4) 1.0279(2) 0.0778(16) Uani 1 1 d . . . . .
H02I H 0.8197 0.8971 1.0656 0.093 Uiso 1 1 calc R . . . .
C02J C 0.0460(4) 0.7378(4) 0.9293(2) 0.0725(14) Uani 1 1 d . . . . .
H02J H 0.0238 0.6859 0.9495 0.087 Uiso 1 1 calc R . . . .
C02K C 0.4412(4) 1.0345(4) 0.9304(3) 0.089(2) Uani 1 1 d . . . . .
H02K H 0.4216 1.0814 0.9514 0.107 Uiso 1 1 calc R . . . .
C02L C 0.0262(5) 0.8247(4) 0.9394(2) 0.0801(16) Uani 1 1 d . . . . .
H02L H -0.0103 0.8426 0.9669 0.096 Uiso 1 1 calc R . . . .
C02M C 0.5919(5) 0.5884(4) 0.5498(2) 0.0770(16) Uani 1 1 d . . . . .
H02M H 0.6285 0.5968 0.5192 0.092 Uiso 1 1 calc R . . . .
C02N C 0.0210(4) 0.4009(6) 0.6369(3) 0.121(3) Uani 1 1 d . . . . .
H02N H 0.0322 0.4645 0.6264 0.182 Uiso 1 1 calc GR . . . .
H02O H -0.0505 0.3748 0.6362 0.182 Uiso 1 1 calc GR . . . .
H02P H 0.0442 0.3629 0.6092 0.182 Uiso 1 1 calc GR . . . .
C02O C 0.5577(6) 0.5233(4) 0.9430(3) 0.102(2) Uani 1 1 d . . . . .
H02Q H 0.5942 0.5699 0.9753 0.154 Uiso 1 1 calc GR . . . .
H02R H 0.5575 0.4611 0.9540 0.154 Uiso 1 1 calc GR . . . .
H02S H 0.4887 0.5283 0.9334 0.154 Uiso 1 1 calc GR . . . .
C02P C 0.0365(5) 0.4482(5) 0.8925(4) 0.117(3) Uani 1 1 d . . . . .
H02T H 0.0309 0.4147 0.8534 0.140 Uiso 1 1 calc R . . . .
C02Q C 0.7198(5) 0.5438(5) 0.9035(3) 0.106(2) Uani 1 1 d . . . . .
H02U H 0.7479 0.5521 0.8681 0.159 Uiso 1 1 calc GR . . . .
H02V H 0.7287 0.4858 0.9180 0.159 Uiso 1 1 calc GR . . . .
H02W H 0.7543 0.5961 0.9327 0.159 Uiso 1 1 calc GR . . . .
C02R C 0.0926(5) 0.8768(6) 0.5251(3) 0.111(3) Uani 1 1 d . . . . .
H02X H 0.1071 0.9390 0.5478 0.134 Uiso 1 1 calc R . . . .
C02S C 0.7448(5) 0.8408(6) 0.6304(3) 0.132(3) Uani 1 1 d . . . . .
H02Y H 0.7207 0.7761 0.6379 0.198 Uiso 1 1 calc GR . . . .
H H 0.8179 0.8600 0.6403 0.198 Uiso 1 1 calc GR . . . .
HA H 0.7239 0.8463 0.5894 0.198 Uiso 1 1 calc GR . . . .
C02T C 0.2371(7) 1.0433(4) 0.7867(3) 0.119(3) Uani 1 1 d . . . . .
H02Z H 0.2010 1.0431 0.8191 0.179 Uiso 1 1 calc GR . . . .
HB H 0.2391 1.1006 0.7685 0.179 Uiso 1 1 calc GR . . . .
HC H 0.3055 1.0397 0.8010 0.179 Uiso 1 1 calc GR . . . .
C02U C 0.7289(5) 1.0040(5) 0.6537(4) 0.132(3) Uani 1 1 d . . . . .
H02 H 0.7013 1.0079 0.6134 0.198 Uiso 1 1 calc GR . . . .
HD H 0.8018 1.0276 0.6602 0.198 Uiso 1 1 calc GR . . . .
HE H 0.7012 1.0415 0.6792 0.198 Uiso 1 1 calc GR . . . .
C02V C 0.0736(5) 0.9536(5) 0.7247(4) 0.122(3) Uani 1 1 d . . . . .
H0AA H 0.0412 0.8943 0.7010 0.183 Uiso 1 1 calc GR . . . .
HF H 0.0654 1.0049 0.7022 0.183 Uiso 1 1 calc GR . . . .
HG H 0.0429 0.9570 0.7591 0.183 Uiso 1 1 calc GR . . . .
C02W C 0.1059(6) 0.4073(5) 0.9299(4) 0.142(4) Uani 1 1 d . . . . .
H1AA H 0.1748 0.4355 0.9253 0.214 Uiso 1 1 calc GR . . . .
HH H 0.0896 0.3402 0.9190 0.214 Uiso 1 1 calc GR . . . .
HI H 0.0995 0.4193 0.9703 0.214 Uiso 1 1 calc GR . . . .
C02X C 0.0663(6) 0.3045(5) 0.7175(4) 0.141(4) Uani 1 1 d . . . . .
H2AA H 0.1255 0.3028 0.7453 0.212 Uiso 1 1 calc GR . . . .
HJ H 0.0579 0.2591 0.6839 0.212 Uiso 1 1 calc GR . . . .
HK H 0.0070 0.2892 0.7357 0.212 Uiso 1 1 calc GR . . . .
C02Y C 0.7089(6) 0.3293(6) 0.6648(4) 0.149(4) Uani 1 1 d . . . . .
H3AA H 0.6793 0.2628 0.6535 0.223 Uiso 1 1 calc GR . . . .
HL H 0.7812 0.3406 0.6774 0.223 Uiso 1 1 calc GR . . . .
HM H 0.6957 0.3637 0.6317 0.223 Uiso 1 1 calc GR . . . .
C02Z C 0.0862(8) 0.9054(10) 0.4691(4) 0.216(7) Uani 1 1 d . . . . .
H4AA H 0.1426 0.9589 0.4685 0.324 Uiso 1 1 calc GR . . . .
HN H 0.0233 0.9231 0.4586 0.324 Uiso 1 1 calc GR . . . .
HO H 0.0882 0.8543 0.4415 0.324 Uiso 1 1 calc GR . . . .
C030 C 0.6660(6) 0.3595(7) 0.7108(4) 0.142(4) Uani 1 1 d . . . . .
H030 H 0.7089 0.4240 0.7120 0.170 Uiso 1 1 calc R . . . .
C031 C 0.0073(6) 0.8321(9) 0.5465(5) 0.204(6) Uani 1 1 d . . . . .
H03A H -0.0076 0.7649 0.5358 0.306 Uiso 1 1 calc GR . . . .
H03B H -0.0497 0.8549 0.5298 0.306 Uiso 1 1 calc GR . . . .
H03C H 0.0197 0.8451 0.5886 0.306 Uiso 1 1 calc GR . . . .
C033 C -0.0641(6) 0.4281(6) 0.9012(5) 0.165(4) Uani 1 1 d . . . . .
H03D H -0.0659 0.4216 0.9422 0.247 Uiso 1 1 calc GR . . . .
H03E H -0.1025 0.3701 0.8779 0.247 Uiso 1 1 calc GR . . . .
H03F H -0.0934 0.4788 0.8897 0.247 Uiso 1 1 calc GR . . . .
C034 C 0.7032(7) 0.3578(9) 0.7691(4) 0.190(5) Uani 1 1 d . . . . .
H03G H 0.6971 0.4132 0.7915 0.285 Uiso 1 1 calc GR . . . .
H03H H 0.7737 0.3570 0.7739 0.285 Uiso 1 1 calc GR . . . .
H03I H 0.6648 0.3020 0.7829 0.285 Uiso 1 1 calc GR . . . .
C1 C 0.8004(8) 1.1099(5) 0.8584(6) 0.154(4) Uani 1 1 d . U . . .
H1A H 0.8540 1.0981 0.8881 0.185 Uiso 0.47(2) 1 calc R . P A 1
H1B H 0.7818 1.1458 0.8903 0.185 Uiso 0.53(2) 1 calc R . P A 2
C3 C 0.864(3) 1.1213(13) 0.8190(19) 0.21(3) Uani 0.47(2) 1 d . U P A 1
H3A H 0.9263 1.1061 0.8352 0.309 Uiso 0.47(2) 1 calc GR . P A 1
H3B H 0.8793 1.1860 0.8102 0.309 Uiso 0.47(2) 1 calc GR . P A 1
H3C H 0.8323 1.0801 0.7835 0.309 Uiso 0.47(2) 1 calc GR . P A 1
C9 C 0.789(3) 1.1827(12) 0.896(2) 0.29(3) Uani 0.47(2) 1 d . U P A 1
H9A H 0.7330 1.2058 0.8792 0.429 Uiso 0.47(2) 1 calc GR . P A 1
H9B H 0.8508 1.2333 0.9034 0.429 Uiso 0.47(2) 1 calc GR . P A 1
H9C H 0.7769 1.1593 0.9332 0.429 Uiso 0.47(2) 1 calc GR . P A 1
C3A C 0.772(3) 1.156(2) 0.815(2) 0.33(4) Uani 0.53(2) 1 d . U P A 2
H3AB H 0.7551 1.1155 0.7785 0.496 Uiso 0.53(2) 1 calc GR . P A 2
H3AC H 0.8265 1.2104 0.8126 0.496 Uiso 0.53(2) 1 calc GR . P A 2
H3AD H 0.7130 1.1769 0.8218 0.496 Uiso 0.53(2) 1 calc GR . P A 2
C9A C 0.9102(10) 1.1165(11) 0.8868(11) 0.134(9) Uani 0.53(2) 1 d . . P A 2
H9AA H 0.9138 1.1115 0.9282 0.202 Uiso 0.53(2) 1 calc GR . P A 2
H9AB H 0.9534 1.1762 0.8810 0.202 Uiso 0.53(2) 1 calc GR . P A 2
H9AC H 0.9326 1.0659 0.8690 0.202 Uiso 0.53(2) 1 calc GR . P A 2

loop_
_atom_site_aniso_label
_atom_site_aniso_U_11
_atom_site_aniso_U_22
_atom_site_aniso_U_33
_atom_site_aniso_U_23
_atom_site_aniso_U_13
_atom_site_aniso_U_12
Ti01 0.0250(3) 0.0292(3) 0.0314(3) 0.0016(2) 0.0000(2) 0.0068(2)
Ti02 0.0269(3) 0.0317(3) 0.0267(3) 0.0005(2) 0.0025(2) 0.0096(2)
Ti03 0.0301(3) 0.0304(3) 0.0322(3) 0.0050(2) 0.0019(2) 0.0067(2)
Ti04 0.0262(3) 0.0292(3) 0.0330(3) 0.0002(2) 0.0053(2) 0.0058(2)
Ti05 0.0288(3) 0.0308(3) 0.0267(3) -0.0010(2) 0.0019(2) 0.0074(2)
Ti06 0.0307(3) 0.0305(3) 0.0374(3) -0.0003(2) 0.0044(2) 0.0113(2)
Ti07 0.0270(3) 0.0350(3) 0.0319(3) 0.0035(2) 0.0031(2) 0.0099(2)
Ti08 0.0325(3) 0.0302(3) 0.0387(3) -0.0023(2) -0.0027(2) 0.0021(2)
Ti09 0.0375(3) 0.0417(3) 0.0289(3) 0.0058(2) 0.0005(2) 0.0155(2)
Ti0A 0.0330(3) 0.0415(3) 0.0338(3) 0.0039(2) 0.0109(2) 0.0093(2)
O00B 0.0271(11) 0.0310(10) 0.0288(11) 0.0026(8) 0.0036(8) 0.0080(8)
O00C 0.0288(11) 0.0288(10) 0.0335(11) 0.0000(8) -0.0001(9) 0.0060(8)
O00D 0.0259(10) 0.0321(10) 0.0303(11) -0.0017(8) 0.0025(8) 0.0093(8)
O00E 0.0298(11) 0.0344(10) 0.0288(11) 0.0007(8) 0.0046(9) 0.0098(9)
O00F 0.0301(11) 0.0335(10) 0.0314(11) 0.0050(9) 0.0015(9) 0.0097(9)
O00G 0.0273(11) 0.0296(10) 0.0312(11) -0.0022(8) 0.0063(8) 0.0094(8)
O00H 0.0269(10) 0.0296(10) 0.0274(10) 0.0005(8) 0.0034(8) 0.0050(8)
O00I 0.0289(11) 0.0301(10) 0.0285(11) 0.0010(8) 0.0024(8) 0.0082(8)
O00J 0.0308(12) 0.0354(11) 0.0409(13) 0.0002(9) 0.0026(9) 0.0116(9)
O00K 0.0323(12) 0.0455(12) 0.0354(12) 0.0071(10) 0.0033(9) 0.0133(10)
O00L 0.0350(12) 0.0393(11) 0.0366(12) 0.0016(9) 0.0115(10) 0.0079(9)
O00M 0.0365(13) 0.0343(11) 0.0409(13) 0.0029(9) -0.0001(10) 0.0045(9)
O00N 0.0443(14) 0.0391(12) 0.0376(13) 0.0060(10) -0.0053(10) 0.0141(10)
O00O 0.0309(12) 0.0422(12) 0.0505(14) -0.0068(11) 0.0052(11) 0.0013(10)
O00P 0.0456(14) 0.0442(13) 0.0445(14) 0.0046(11) 0.0091(11) 0.0207(11)
O00Q 0.0358(13) 0.0517(14) 0.0423(14) 0.0113(11) 0.0098(11) 0.0055(11)
O00R 0.0410(14) 0.0469(13) 0.0630(17) -0.0020(12) 0.0058(12) 0.0239(11)
O00S 0.0498(16) 0.0547(15) 0.0546(16) 0.0144(12) 0.0248(13) 0.0120(12)
N00T 0.0448(17) 0.0324(13) 0.0383(15) 0.0073(11) 0.0026(12) 0.0115(12)
O00U 0.0513(16) 0.0383(13) 0.0600(17) -0.0010(12) -0.0064(13) -0.0059(11)
N00V 0.0422(16) 0.0332(13) 0.0410(16) 0.0032(11) 0.0032(12) 0.0110(12)
O00W 0.0507(16) 0.0701(17) 0.0437(15) 0.0140(13) -0.0024(12) 0.0265(14)
N00X 0.0396(16) 0.0367(14) 0.0439(16) 0.0069(12) 0.0094(13) 0.0112(12)
N00Y 0.0285(14) 0.0366(14) 0.0449(16) -0.0001(12) 0.0030(12) 0.0050(11)
N00Z 0.0283(14) 0.0462(15) 0.0416(16) 0.0008(12) 0.0042(12) 0.0107(12)
N010 0.0416(16) 0.0446(15) 0.0316(14) -0.0010(12) -0.0019(12) 0.0141(13)
N011 0.0426(16) 0.0414(14) 0.0359(15) 0.0018(12) 0.0115(12) 0.0151(12)
N012 0.0397(16) 0.0467(15) 0.0294(14) 0.0005(12) 0.0035(12) 0.0085(12)
N013 0.0400(16) 0.0347(13) 0.0413(16) -0.0023(12) 0.0043(12) 0.0116(12)
N014 0.0446(17) 0.0493(16) 0.0347(15) -0.0005(13) -0.0091(13) 0.0177(13)
N015 0.0274(14) 0.0385(14) 0.0457(16) -0.0007(12) -0.0028(12) 0.0021(11)
N016 0.0420(16) 0.0393(14) 0.0360(15) 0.0092(12) 0.0049(12) 0.0155(12)
N017 0.0370(15) 0.0411(14) 0.0443(16) 0.0025(12) 0.0114(13) 0.0141(12)
N018 0.0465(18) 0.0461(16) 0.0397(16) -0.0037(13) -0.0044(13) 0.0079(13)
N019 0.0282(14) 0.0482(16) 0.0471(17) 0.0031(13) 0.0120(12) 0.0083(12)
N01A 0.0397(16) 0.0397(14) 0.0386(15) -0.0100(12) 0.0010(12) 0.0080(12)
N01B 0.054(2) 0.0602(19) 0.0348(16) 0.0093(14) 0.0106(14) 0.0238(16)
N01C 0.0431(17) 0.0509(16) 0.0351(15) 0.0090(13) 0.0093(13) 0.0073(13)
N01D 0.0447(17) 0.0357(14) 0.0483(17) -0.0096(13) -0.0029(14) 0.0102(13)
N01E 0.054(2) 0.0600(19) 0.0408(17) 0.0126(14) 0.0124(15) 0.0237(16)
N01F 0.0374(17) 0.0511(17) 0.0557(19) -0.0169(15) 0.0068(14) 0.0075(13)
N01G 0.063(2) 0.0498(18) 0.0442(18) -0.0012(14) -0.0144(16) 0.0105(16)
N01H 0.0507(19) 0.0587(19) 0.0429(17) 0.0009(14) 0.0155(15) 0.0200(15)
N01I 0.0419(17) 0.0510(17) 0.0511(19) -0.0047(14) 0.0100(14) 0.0151(14)
C01J 0.056(2) 0.0440(18) 0.047(2) 0.0171(16) 0.0124(17) 0.0238(17)
C01K 0.056(2) 0.0465(19) 0.043(2) -0.0009(16) 0.0105(17) 0.0195(17)
C01L 0.061(2) 0.0374(18) 0.047(2) 0.0058(15) 0.0037(18) 0.0112(17)
C01M 0.0254(17) 0.050(2) 0.082(3) 0.000(2) 0.0000(18) 0.0001(15)
C01N 0.069(3) 0.0383(18) 0.061(3) 0.0147(17) 0.009(2) 0.0218(18)
C01O 0.0355(19) 0.063(2) 0.047(2) 0.0015(18) -0.0024(16) 0.0105(17)
C01P 0.0284(18) 0.066(2) 0.062(3) 0.008(2) 0.0090(17) 0.0064(17)
C01Q 0.069(3) 0.092(3) 0.0311(19) 0.009(2) 0.0069(19) 0.031(3)
C01R 0.061(3) 0.054(2) 0.0327(19) -0.0021(16) -0.0013(17) 0.0091(19)
C01S 0.070(3) 0.052(2) 0.046(2) -0.0133(18) 0.000(2) 0.018(2)
C01T 0.067(3) 0.063(2) 0.060(3) 0.027(2) 0.032(2) 0.025(2)
C01U 0.0316(18) 0.051(2) 0.068(3) -0.0044(19) 0.0077(17) 0.0103(16)
C01V 0.064(3) 0.075(3) 0.053(2) 0.010(2) 0.028(2) 0.026(2)
C01W 0.066(3) 0.0430(19) 0.067(3) 0.0167(18) 0.030(2) 0.0234(19)
C01X 0.0239(17) 0.077(3) 0.065(3) -0.001(2) -0.0021(17) 0.0056(17)
C01Y 0.072(3) 0.050(2) 0.049(2) -0.0105(18) -0.010(2) 0.021(2)
C01Z 0.085(3) 0.045(2) 0.046(2) 0.0095(17) 0.002(2) 0.028(2)
C020 0.0260(18) 0.065(3) 0.094(3) -0.005(2) 0.011(2) 0.0064(17)
C021 0.031(2) 0.096(3) 0.057(3) 0.022(2) 0.0095(18) 0.008(2)
C022 0.075(3) 0.063(2) 0.0320(19) 0.0164(17) 0.0107(19) 0.014(2)
C023 0.086(3) 0.070(3) 0.0289(19) 0.0065(18) 0.000(2) 0.019(2)
C024 0.085(3) 0.065(3) 0.052(2) 0.022(2) 0.036(2) 0.039(2)
C025 0.075(3) 0.064(3) 0.052(3) -0.012(2) -0.029(2) 0.021(2)
C026 0.050(2) 0.054(2) 0.064(3) -0.020(2) -0.004(2) 0.0042(19)
C027 0.081(3) 0.0361(18) 0.052(2) 0.0105(16) 0.013(2) 0.0227(19)
C028 0.047(2) 0.062(2) 0.068(3) -0.027(2) 0.002(2) 0.0141(19)
C029 0.062(3) 0.050(2) 0.088(3) -0.029(2) -0.006(3) 0.012(2)
C02A 0.088(4) 0.057(2) 0.072(3) 0.033(2) 0.030(3) 0.026(2)
C02B 0.061(3) 0.064(3) 0.063(3) -0.015(2) 0.001(2) 0.029(2)
C02C 0.097(4) 0.068(3) 0.043(2) 0.003(2) -0.017(2) 0.023(3)
C02D 0.063(3) 0.061(2) 0.070(3) 0.012(2) 0.035(2) 0.032(2)
C02E 0.031(2) 0.086(3) 0.093(4) -0.043(3) 0.014(2) -0.013(2)
C02F 0.076(3) 0.055(2) 0.047(2) -0.0111(19) -0.012(2) 0.007(2)
C02G 0.096(4) 0.069(3) 0.058(3) -0.023(2) -0.035(3) 0.020(3)
C02H 0.080(3) 0.106(4) 0.034(2) 0.012(2) 0.021(2) 0.032(3)
C02I 0.095(4) 0.079(3) 0.043(2) -0.007(2) -0.022(2) 0.017(3)
C02J 0.086(4) 0.091(3) 0.056(3) 0.013(2) 0.035(3) 0.037(3)
C02K 0.062(3) 0.071(3) 0.122(5) -0.057(3) -0.003(3) 0.025(2)
C02L 0.092(4) 0.102(4) 0.062(3) -0.010(3) 0.031(3) 0.048(3)
C02M 0.103(4) 0.085(3) 0.074(3) 0.028(3) 0.059(3) 0.050(3)
C02N 0.049(3) 0.179(7) 0.114(5) -0.071(5) -0.029(3) 0.041(4)
C02O 0.168(7) 0.077(4) 0.080(4) 0.037(3) 0.054(4) 0.037(4)
C02P 0.085(5) 0.092(4) 0.171(8) 0.075(5) 0.025(5) 0.003(4)
C02Q 0.111(5) 0.134(6) 0.096(4) 0.027(4) -0.001(4) 0.086(5)
C02R 0.068(4) 0.176(7) 0.111(5) 0.061(5) 0.006(4) 0.064(5)
C02S 0.064(4) 0.222(10) 0.114(6) -0.031(6) 0.024(4) 0.054(5)
C02T 0.173(8) 0.051(3) 0.119(6) -0.010(3) 0.009(5) 0.019(4)
C02U 0.073(4) 0.116(5) 0.178(8) 0.051(5) 0.015(5) -0.034(4)
C02V 0.097(5) 0.113(5) 0.178(8) 0.059(5) 0.010(5) 0.066(4)
C02W 0.113(6) 0.113(6) 0.213(10) 0.097(6) 0.031(6) 0.028(5)
C02X 0.132(7) 0.093(5) 0.158(7) -0.007(5) 0.053(6) -0.062(5)
C02Y 0.109(6) 0.189(9) 0.184(9) -0.016(7) 0.033(6) 0.111(6)
C02Z 0.160(9) 0.426(19) 0.155(8) 0.189(11) 0.057(7) 0.193(12)
C030 0.104(6) 0.239(10) 0.129(6) 0.035(7) 0.014(5) 0.133(7)
C031 0.074(5) 0.369(17) 0.212(11) 0.156(12) 0.036(6) 0.097(9)
C033 0.074(5) 0.149(7) 0.272(13) 0.090(8) 0.059(7) -0.005(5)
C034 0.152(9) 0.306(15) 0.138(8) 0.009(9) -0.045(7) 0.155(10)
C1 0.151(8) 0.063(4) 0.217(11) 0.005(5) 0.056(8) -0.044(5)
C3 0.22(4) 0.064(10) 0.36(7) 0.035(18) 0.19(5) -0.014(15)
C9 0.30(4) 0.048(9) 0.51(7) -0.047(18) 0.27(5) -0.063(15)
C3A 0.28(4) 0.13(3) 0.48(8) 0.17(4) -0.10(5) -0.07(3)
C9A 0.064(8) 0.110(11) 0.174(19) -0.014(11) -0.022(9) -0.045(8)

loop_
_atom_type_symbol
_atom_type_description
_atom_type_scat_dispersion_real
_atom_type_scat_dispersion_imag
_atom_type_scat_source
C C 0.0181 0.0091 'International Tables Vol C Tables 4.2.6.8 and 6.1.1.4'
H H 0.0000 0.0000 'International Tables Vol C Tables 4.2.6.8 and 6.1.1.4'
N N 0.0311 0.0180 'International Tables Vol C Tables 4.2.6.8 and 6.1.1.4'
O O 0.0492 0.0322 'International Tables Vol C Tables 4.2.6.8 and 6.1.1.4'
Ti Ti 0.2191 1.8069 'International Tables Vol C Tables 4.2.6.8 and 6.1.1.4'

loop_
_geom_angle_atom_site_label_1
_geom_angle_atom_site_label_2
_geom_angle_atom_site_label_3
_geom_angle
O00B Ti01 Ti05 77.68(6)
O00C Ti01 Ti05 40.59(6)
O00C Ti01 O00B 87.33(8)
O00C Ti01 N00Y 82.84(10)
O00H Ti01 Ti05 39.82(6)
O00H Ti01 O00B 82.61(9)
O00H Ti01 O00C 79.73(9)
O00H Ti01 N00Y 158.75(10)
O00J Ti01 Ti05 145.41(7)
O00J Ti01 O00B 89.48(9)
O00J Ti01 O00C 171.89(10)
O00J Ti01 O00H 107.27(9)
O00J Ti01 N00Y 89.43(10)
O00N Ti01 Ti05 101.29(8)
O00N Ti01 O00B 175.54(10)
O00N Ti01 O00C 89.12(10)
O00N Ti01 O00H 99.41(11)
O00N Ti01 O00J 93.68(10)
O00N Ti01 N00Y 92.34(12)
N00Y Ti01 Ti05 120.52(8)
N00Y Ti01 O00B 84.54(10)
Ti04 Ti02 Ti03 116.40(2)
O00B Ti02 Ti03 39.89(6)
O00B Ti02 Ti04 94.99(7)
O00B Ti02 O00D 101.64(9)
O00B Ti02 O00F 81.38(9)
O00B Ti02 O00G 94.85(9)
O00B Ti02 N010 159.99(11)
O00B Ti02 N011 90.13(10)
O00D Ti02 Ti03 96.63(6)
O00D Ti02 Ti04 39.97(6)
O00D Ti02 O00F 96.08(9)
O00D Ti02 O00G 81.30(9)
O00D Ti02 N010 91.39(10)
O00D Ti02 N011 160.30(10)
O00F Ti02 Ti03 42.03(6)
O00F Ti02 Ti04 134.55(7)
O00F Ti02 O00G 174.92(9)
O00F Ti02 N010 82.21(10)
O00F Ti02 N011 101.31(10)
O00G Ti02 Ti03 133.71(7)
O00G Ti02 Ti04 42.07(6)
O00G Ti02 N010 102.15(10)
O00G Ti02 N011 82.02(10)
N010 Ti02 Ti03 124.14(8)
N010 Ti02 Ti04 104.68(9)
N010 Ti02 N011 81.95(11)
N011 Ti02 Ti03 102.46(8)
N011 Ti02 Ti04 124.07(8)
O00B Ti03 Ti02 39.78(6)
O00B Ti03 O00F 79.95(9)
O00B Ti03 O00I 82.10(8)
O00B Ti03 N00T 158.16(11)
O00F Ti03 Ti02 40.70(6)
O00F Ti03 O00I 86.54(9)
O00F Ti03 N00T 82.73(10)
O00I Ti03 Ti02 77.53(6)
O00M Ti03 Ti02 144.73(8)
O00M Ti03 O00B 106.81(10)
O00M Ti03 O00F 170.97(10)
O00M Ti03 O00I 88.48(9)
O00M Ti03 N00T 89.25(11)
O00Q Ti03 Ti02 102.02(8)
O00Q Ti03 O00B 100.03(10)
O00Q Ti03 O00F 90.66(10)
O00Q Ti03 O00I 176.14(10)
O00Q Ti03 O00M 93.95(11)
O00Q Ti03 N00T 93.35(12)
N00T Ti03 Ti02 120.50(8)
N00T Ti03 O00I 83.68(10)
O00D Ti04 Ti02 40.17(6)
O00D Ti04 O00G 80.59(9)
O00D Ti04 O00H 82.95(9)
O00D Ti04 N00X 159.23(10)
O00G Ti04 Ti02 41.14(6)
O00G Ti04 O00H 88.71(8)
O00G Ti04 N00X 82.49(10)
O00H Ti04 Ti02 78.58(6)
O00H Ti04 N00X 84.71(10)
O00L Ti04 Ti02 145.09(7)
O00L Ti04 O00D 107.05(10)
O00L Ti04 O00G 170.56(10)
O00L Ti04 O00H 86.81(9)
O00L Ti04 N00X 88.83(11)
O00O Ti04 Ti02 103.29(8)
O00O Ti04 O00D 100.76(11)
O00O Ti04 O00G 90.47(10)
O00O Ti04 O00H 176.03(10)
O00O Ti04 O00L 93.43(11)
O00O Ti04 N00X 91.33(12)
N00X Ti04 Ti02 120.66(8)
Ti07 Ti05 Ti01 116.71(2)
O00C Ti05 Ti01 42.39(6)
O00C Ti05 Ti07 135.07(7)
O00C Ti05 O00E 175.35(9)
O00C Ti05 N012 101.58(11)
O00C Ti05 N01A 81.97(10)
O00E Ti05 Ti01 133.54(6)
O00E Ti05 Ti07 42.14(6)
O00E Ti05 N012 81.37(10)
O00E Ti05 N01A 102.12(10)
O00H Ti05 Ti01 40.03(6)
O00H Ti05 Ti07 95.84(7)
O00H Ti05 O00C 81.71(9)
O00H Ti05 O00E 94.67(9)
O00H Ti05 N012 91.92(10)
O00H Ti05 N01A 160.56(11)
O00I Ti05 Ti01 96.14(7)
O00I Ti05 Ti07 39.97(7)
O00I Ti05 O00C 96.29(10)
O00I Ti05 O00E 81.57(9)
O00I Ti05 O00H 101.81(9)
O00I Ti05 N012 158.87(11)
O00I Ti05 N01A 90.39(11)
N012 Ti05 Ti01 104.65(8)
N012 Ti05 Ti07 123.35(8)
N012 Ti05 N01A 81.11(11)
N01A Ti05 Ti01 124.34(9)
N01A Ti05 Ti07 103.16(9)
O00G Ti06 N00V 83.24(10)
O00G Ti06 N013 80.63(9)
O00G Ti06 N017 83.42(10)
O00J Ti06 O00G 90.51(9)
O00J Ti06 O00R 102.72(12)
O00J Ti06 N00V 93.53(11)
O00J Ti06 N013 170.78(10)
O00J Ti06 N017 96.47(11)
O00R Ti06 O00G 166.75(11)
O00R Ti06 N00V 96.30(12)
O00R Ti06 N013 86.16(12)
O00R Ti06 N017 94.42(12)
N00V Ti06 N013 82.94(11)
N017 Ti06 N00V 163.36(12)
N017 Ti06 N013 85.13(11)
O00D Ti07 Ti05 77.83(6)
O00E Ti07 Ti05 41.26(6)
O00E Ti07 O00D 87.14(8)
O00E Ti07 N00Z 82.90(11)
O00I Ti07 Ti05 39.82(6)
O00I Ti07 O00D 82.10(8)
O00I Ti07 O00E 80.55(9)
O00I Ti07 N00Z 157.84(10)
O00K Ti07 Ti05 143.67(8)
O00K Ti07 O00D 87.48(9)
O00K Ti07 O00E 171.05(10)
O00K Ti07 O00I 105.77(10)
O00K Ti07 N00Z 89.31(11)
O00P Ti07 Ti05 102.45(8)
O00P Ti07 O00D 175.98(10)
O00P Ti07 O00E 90.48(10)
O00P Ti07 O00I 100.71(10)
O00P Ti07 O00K 94.46(11)
O00P Ti07 N00Z 94.05(11)
N00Z Ti07 Ti05 120.77(8)
N00Z Ti07 O00D 82.45(10)
O00C Ti08 N015 83.47(10)
O00C Ti08 N018 81.65(10)
O00C Ti08 N01D 82.97(10)
O00M Ti08 O00C 90.71(10)
O00M Ti08 O00U 102.20(12)
O00M Ti08 N015 93.65(11)
O00M Ti08 N018 171.67(11)
O00M Ti08 N01D 96.53(12)
O00U Ti08 O00C 167.09(12)
O00U Ti08 N015 95.92(13)
O00U Ti08 N018 85.49(12)
O00U Ti08 N01D 95.05(13)
N015 Ti08 N018 82.23(12)
N01D Ti08 N015 163.11(12)
N01D Ti08 N018 85.88(12)
O00F Ti09 N014 83.13(10)
O00F Ti09 N016 83.46(10)
O00F Ti09 N01B 81.24(11)
O00K Ti09 O00F 91.28(10)
O00K Ti09 O00W 101.68(12)
O00K Ti09 N014 97.42(12)
O00K Ti09 N016 92.96(11)
O00K Ti09 N01B 171.62(12)
O00W Ti09 O00F 167.02(12)
O00W Ti09 N014 94.45(13)
O00W Ti09 N016 96.36(13)
O00W Ti09 N01B 85.87(13)
N014 Ti09 N016 163.19(12)
N014 Ti09 N01B 85.50(13)
N016 Ti09 N01B 82.49(12)
O00E Ti0A N019 83.85(10)
O00E Ti0A N01C 81.92(10)
O00E Ti0A N01H 83.07(11)
O00L Ti0A O00E 91.91(10)
O00L Ti0A O00S 100.25(12)
O00L Ti0A N019 92.93(11)
O00L Ti0A N01C 99.34(12)
O00L Ti0A N01H 173.19(12)
O00S Ti0A O00E 167.53(11)
O00S Ti0A N019 98.17(13)
O00S Ti0A N01C 93.28(13)
O00S Ti0A N01H 85.03(12)
N019 Ti0A N01H 81.99(12)
N01C Ti0A N019 161.46(12)
N01C Ti0A N01H 84.55(12)
Ti02 O00B Ti01 122.67(10)
Ti02 O00B Ti03 100.34(10)
Ti03 O00B Ti01 128.29(10)
Ti05 O00C Ti01 97.02(9)
Ti05 O00C Ti08 125.31(11)
Ti08 O00C Ti01 127.93(11)
Ti02 O00D Ti07 122.00(10)
Ti04 O00D Ti02 99.86(9)
Ti04 O00D Ti07 128.10(11)
Ti05 O00E Ti07 96.60(10)
Ti05 O00E Ti0A 124.49(11)
Ti07 O00E Ti0A 128.69(11)
Ti02 O00F Ti03 97.27(9)
Ti02 O00F Ti09 124.31(11)
Ti03 O00F Ti09 128.69(11)
Ti02 O00G Ti04 96.79(9)
Ti02 O00G Ti06 125.05(11)
Ti04 O00G Ti06 128.49(11)
Ti01 O00H Ti04 126.40(10)
Ti05 O00H Ti01 100.15(9)
Ti05 O00H Ti04 123.91(11)
Ti05 O00I Ti03 121.48(10)
Ti05 O00I Ti07 100.21(10)
Ti07 O00I Ti03 129.33(11)
Ti06 O00J Ti01 138.24(13)
Ti09 O00K Ti07 138.62(14)
Ti0A O00L Ti04 137.36(13)
Ti08 O00M Ti03 138.16(13)
C01Z O00N Ti01 134.1(2)
C02E O00O Ti04 135.8(3)
C01W O00P Ti07 133.9(2)
C021 O00Q Ti03 132.3(2)
C030 O00R Ti06 157.1(5)
C02P O00S Ti0A 144.6(4)
N016 N00T Ti03 121.6(2)
C01L N00T Ti03 130.0(3)
C01L N00T N016 108.1(3)
C1 O00U Ti08 161.6(6)
N00X N00V Ti06 117.6(2)
C01N N00V Ti06 132.3(3)
C01N N00V N00X 108.1(3)
C02R O00W Ti09 157.2(4)
N00V N00X Ti04 121.3(2)
C01T N00X Ti04 130.4(3)
C01T N00X N00V 106.8(3)
N015 N00Y Ti01 121.6(2)
C01U N00Y Ti01 128.7(2)
C01U N00Y N015 108.5(3)
N019 N00Z Ti07 122.0(2)
C01O N00Z Ti07 130.0(3)
C01O N00Z N019 107.7(3)
N014 N010 Ti02 119.4(2)
C01Y N010 Ti02 132.6(3)
C01Y N010 N014 107.9(3)
N017 N011 Ti02 119.6(2)
C024 N011 Ti02 132.0(3)
C024 N011 N017 107.9(3)
N01C N012 Ti05 119.9(2)
C01R N012 Ti05 132.5(3)
C01R N012 N01C 107.3(3)
N01F N013 Ti06 123.4(2)
C01K N013 Ti06 132.0(3)
C01K N013 N01F 104.6(3)
N010 N014 Ti09 119.4(2)
C025 N014 Ti09 132.8(3)
C025 N014 N010 107.6(3)
N00Y N015 Ti08 119.4(2)
C01M N015 Ti08 132.9(3)
C01M N015 N00Y 106.7(3)
N00T N016 Ti09 119.5(2)
C01J N016 Ti09 131.3(3)
C01J N016 N00T 107.7(3)
N011 N017 Ti06 119.8(2)
C02D N017 Ti06 132.7(3)
C02D N017 N011 107.5(3)
N01G N018 Ti08 123.3(2)
C02F N018 Ti08 132.1(3)
C02F N018 N01G 104.5(3)
N00Z N019 Ti0A 118.9(2)
C01P N019 Ti0A 132.7(3)
C01P N019 N00Z 107.3(3)
N01D N01A Ti05 120.0(2)
C028 N01A Ti05 131.8(3)
C028 N01A N01D 108.0(3)
N01E N01B Ti09 125.0(2)
C01Q N01B Ti09 130.2(3)
C01Q N01B N01E 104.5(3)
N012 N01C Ti0A 119.4(2)
C022 N01C Ti0A 132.8(3)
C022 N01C N012 107.4(3)
N01A N01D Ti08 119.4(2)
C029 N01D Ti08 132.5(3)
C029 N01D N01A 108.1(3)
C01V N01E N01B 112.1(3)
C026 N01F N013 111.9(3)
C02C N01G N018 111.9(3)
N01I N01H Ti0A 124.2(2)
C02J N01H Ti0A 130.8(3)
C02J N01H N01I 105.0(4)
C02B N01I N01H 111.8(4)
N016 C01J C027 109.9(3)
N013 C01K C01S 111.0(4)
N00T C01L C027 109.6(4)
N015 C01M C020 110.5(3)
N00V C01N C02A 109.9(4)
N00Z C01O C01X 110.0(4)
N019 C01P C01X 110.4(4)
N01B C01Q C02H 111.2(4)
N012 C01R C023 110.6(4)
C026 C01S C01K 105.1(3)
N00X C01T C02A 110.7(4)
N00Y C01U C020 109.4(4)
N01E C01V C02H 107.6(4)
O00P C01W C02T 110.4(4)
O00P C01W C02V 109.1(4)
C02T C01W C02V 112.9(5)
C01P C01X C01O 104.6(4)
N010 C01Y C02G 109.6(4)
O00N C01Z C02O 108.1(4)
O00N C01Z C02Q 108.7(4)
C02Q C01Z C02O 113.1(5)
C01M C020 C01U 104.8(4)
O00Q C021 C02S 109.5(4)
O00Q C021 C02U 108.5(4)
C02S C021 C02U 112.6(6)
N01C C022 C023 110.1(4)
C01R C023 C022 104.6(4)
N011 C024 C02M 109.6(4)
N014 C025 C02G 110.3(4)
N01F C026 C01S 107.4(4)
C01J C027 C01L 104.7(3)
N01A C028 C02K 109.3(4)
N01D C029 C02K 109.4(4)
C01N C02A C01T 104.5(4)
N01I C02B C02L 107.1(4)
N01G C02C C02I 107.4(4)
N017 C02D C02M 110.3(4)
O00O C02E C02N 109.0(5)
O00O C02E C02X 109.4(5)
C02X C02E C02N 112.7(5)
N018 C02F C02I 111.3(4)
C025 C02G C01Y 104.7(4)
C01V C02H C01Q 104.6(4)
C02C C02I C02F 105.0(4)
N01H C02J C02L 110.8(5)
C029 C02K C028 105.3(4)
C02B C02L C02J 105.3(4)
C02D C02M C024 104.7(4)
O00S C02P C02W 114.1(6)
C033 C02P O00S 114.0(7)
C033 C02P C02W 117.1(7)
C02Z C02R O00W 114.6(6)
C031 C02R O00W 116.7(6)
C031 C02R C02Z 121.9(8)
O00R C030 C02Y 117.4(7)
O00R C030 C034 118.5(7)
C034 C030 C02Y 124.1(7)
O00U C1 C9 114.4(12)
O00U C1 C9A 110.8(11)
C3 C1 O00U 121.0(12)
C3 C1 C9 124.6(14)
C3A C1 O00U 117.3(16)
C3A C1 C9A 125.8(19)

loop_
_geom_bond_atom_site_label_1
_geom_bond_atom_site_label_2
_geom_bond_distance
Ti01 O00B 2.149(2)
Ti01 O00C 1.990(2)
Ti01 O00H 1.914(2)
Ti01 O00J 1.868(2)
Ti01 O00N 1.835(2)
Ti01 N00Y 2.140(3)
Ti02 O00B 1.905(2)
Ti02 O00D 1.910(2)
Ti02 O00F 1.926(2)
Ti02 O00G 1.933(2)
Ti02 N010 2.155(3)
Ti02 N011 2.156(3)
Ti03 O00B 1.909(2)
Ti03 O00F 1.977(2)
Ti03 O00I 2.183(2)
Ti03 O00M 1.864(2)
Ti03 O00Q 1.849(2)
Ti03 N00T 2.161(3)
Ti04 O00D 1.902(2)
Ti04 O00G 1.968(2)
Ti04 O00H 2.140(2)
Ti04 O00L 1.880(2)
Ti04 O00O 1.850(2)
Ti04 N00X 2.164(3)
Ti05 O00C 1.920(2)
Ti05 O00E 1.938(2)
Ti05 O00H 1.906(2)
Ti05 O00I 1.900(2)
Ti05 N012 2.152(3)
Ti05 N01A 2.158(3)
Ti06 O00G 1.996(2)
Ti06 O00J 1.779(2)
Ti06 O00R 1.801(2)
Ti06 N00V 2.130(3)
Ti06 N013 2.294(3)
Ti06 N017 2.105(3)
Ti07 O00D 2.195(2)
Ti07 O00E 1.972(2)
Ti07 O00I 1.906(2)
Ti07 O00K 1.865(2)
Ti07 O00P 1.848(2)
Ti07 N00Z 2.151(3)
Ti08 O00C 1.989(2)
Ti08 O00M 1.784(2)
Ti08 O00U 1.793(3)
Ti08 N015 2.115(3)
Ti08 N018 2.313(3)
Ti08 N01D 2.112(3)
Ti09 O00F 1.993(2)
Ti09 O00K 1.782(2)
Ti09 O00W 1.807(3)
Ti09 N014 2.117(3)
Ti09 N016 2.128(3)
Ti09 N01B 2.283(3)
Ti0A O00E 1.991(2)
Ti0A O00L 1.771(2)
Ti0A O00S 1.808(3)
Ti0A N019 2.125(3)
Ti0A N01C 2.118(3)
Ti0A N01H 2.286(3)
O00N C01Z 1.419(4)
O00O C02E 1.412(5)
O00P C01W 1.416(4)
O00Q C021 1.423(4)
O00R C030 1.358(6)
O00S C02P 1.400(6)
N00T N016 1.356(4)
N00T C01L 1.338(4)
O00U C1 1.375(6)
N00V N00X 1.360(4)
N00V C01N 1.338(5)
O00W C02R 1.391(6)
N00X C01T 1.336(5)
N00Y N015 1.358(4)
N00Y C01U 1.329(5)
N00Z N019 1.366(4)
N00Z C01O 1.336(5)
N010 N014 1.359(4)
N010 C01Y 1.337(5)
N011 N017 1.361(4)
N011 C024 1.324(5)
N012 N01C 1.365(4)
N012 C01R 1.339(5)
N013 N01F 1.340(4)
N013 C01K 1.327(4)
N014 C025 1.337(5)
N015 C01M 1.339(5)
N016 C01J 1.343(4)
N017 C02D 1.331(5)
N018 N01G 1.337(5)
N018 C02F 1.324(5)
N019 C01P 1.336(5)
N01A N01D 1.356(4)
N01A C028 1.335(5)
N01B N01E 1.341(5)
N01B C01Q 1.334(5)
N01C C022 1.342(5)
N01D C029 1.334(5)
N01E C01V 1.330(5)
N01F C026 1.331(5)
N01G C02C 1.328(5)
N01H N01I 1.338(5)
N01H C02J 1.335(5)
N01I C02B 1.332(5)
C01J C027 1.370(6)
C01K C01S 1.385(6)
C01L C027 1.381(6)
C01M C020 1.358(6)
C01N C02A 1.366(6)
C01O C01X 1.374(6)
C01P C01X 1.370(6)
C01Q C02H 1.389(7)
C01R C023 1.364(6)
C01S C026 1.351(6)
C01T C02A 1.370(6)
C01U C020 1.375(5)
C01V C02H 1.361(7)
C01W C02T 1.481(7)
C01W C02V 1.488(8)
C01Y C02G 1.381(6)
C01Z C02O 1.498(7)
C01Z C02Q 1.493(7)
C021 C02S 1.479(8)
C021 C02U 1.505(8)
C022 C023 1.373(6)
C024 C02M 1.382(6)
C025 C02G 1.364(6)
C028 C02K 1.374(6)
C029 C02K 1.370(7)
C02B C02L 1.365(7)
C02C C02I 1.351(7)
C02D C02M 1.356(7)
C02E C02N 1.508(8)
C02E C02X 1.496(9)
C02F C02I 1.377(7)
C02J C02L 1.376(7)
C02P C02W 1.450(10)
C02P C033 1.390(9)
C02R C02Z 1.382(9)
C02R C031 1.376(10)
C02Y C030 1.391(9)
C030 C034 1.368(10)
C1 C3 1.35(2)
C1 C9 1.39(2)
C1 C3A 1.31(3)
C1 C9A 1.524(18)
